data_1554383
loop_
_publ_author_name
'Li, Jia'
'Luo, Man'
'Sheng, Xingchao'
'Hua, Haiming'
'Yao, Weiwei'
'Pullarkat, Sumod A.'
'Xu, Li'
'Ma, Mengtao'

_publ_section_title
;
 Unsymmetrical \b-diketiminate magnesium(i) complexes: syntheses and
 application in catalytic hydroboration of alkyne, nitrile and carbonyl
 compounds
;
_journal_issue 24
_journal_name_full 'Organic Chemistry Frontiers'
_journal_page_first 3538
_journal_paper_doi 10.1039/C8QO00720A
_journal_volume 5
_journal_year 2018
_chemical_formula_moiety 'C25 H33 Mg N2'
_chemical_formula_sum 'C25 H33 Mg N2'
_chemical_formula_weight 385.84
_space_group_crystal_system orthorhombic
_space_group_IT_number 33
_space_group_name_Hall 'P 2c -2n'
_space_group_name_H-M_alt 'P n a 21'
_atom_sites_solution_hydrogens geom
_audit_creation_method SHELXL-2014/7
_audit_update_record
;
2018-01-02 deposited with the CCDC.
2018-11-06 downloaded from the CCDC.
;
_cell_angle_alpha 90
_cell_angle_beta 90
_cell_angle_gamma 90
_cell_formula_units_Z 8
_cell_length_a 21.9804(13)
_cell_length_b 19.3508(11)
_cell_length_c 11.2830(7)
_cell_measurement_reflns_used 9230
_cell_measurement_temperature 140(2)
_cell_measurement_theta_max 28.2865
_cell_measurement_theta_min 2.286
_cell_volume 4799.1(5)
_computing_structure_refinement 'SHELXL-2014/7 (Sheldrick, 2014)'
_diffrn_ambient_temperature 140(2)
_diffrn_measured_fraction_theta_full 0.993
_diffrn_measured_fraction_theta_max 0.993
_diffrn_measurement_device_type 'BRUKER D8 VENTURE PHOTON'
_diffrn_measurement_method 'PHI AND OMEGA SCANS'
_diffrn_radiation_type MoK\a
_diffrn_radiation_wavelength 0.71073
_diffrn_reflns_av_R_equivalents 0.0446
_diffrn_reflns_av_unetI/netI 0.0759
_diffrn_reflns_Laue_measured_fraction_full 0.993
_diffrn_reflns_Laue_measured_fraction_max 0.993
_diffrn_reflns_limit_h_max 26
_diffrn_reflns_limit_h_min -22
_diffrn_reflns_limit_k_max 23
_diffrn_reflns_limit_k_min -20
_diffrn_reflns_limit_l_max 13
_diffrn_reflns_limit_l_min -13
_diffrn_reflns_number 19969
_diffrn_reflns_point_group_measured_fraction_full 0.950
_diffrn_reflns_point_group_measured_fraction_max 0.950
_diffrn_reflns_theta_full 25.027
_diffrn_reflns_theta_max 25.027
_diffrn_reflns_theta_min 2.286
_diffrn_source 'FINE-FOCUS SEALED TUBE'
_exptl_absorpt_coefficient_mu 0.085
_exptl_crystal_colour pale-yellow
_exptl_crystal_density_diffrn 1.068
_exptl_crystal_description fragment
_exptl_crystal_F_000 1672
_exptl_crystal_size_max 0.15
_exptl_crystal_size_mid 0.15
_exptl_crystal_size_min 0.10
_refine_diff_density_max 0.438
_refine_diff_density_min -0.383
_refine_diff_density_rms 0.055
_refine_ls_abs_structure_details
;
 Flack x determined using 2066 quotients [(I+)-(I-)]/[(I+)+(I-)]
 (Parsons, Flack and Wagner, Acta Cryst. B69 (2013) 249-259).
;
_refine_ls_abs_structure_Flack 0.13(12)
_refine_ls_extinction_method none
_refine_ls_goodness_of_fit_ref 1.157
_refine_ls_hydrogen_treatment constr
_refine_ls_matrix_type full
_refine_ls_number_parameters 521
_refine_ls_number_reflns 8050
_refine_ls_number_restraints 1
_refine_ls_restrained_S_all 1.156
_refine_ls_R_factor_all 0.1069
_refine_ls_R_factor_gt 0.0662
_refine_ls_shift/su_max 0.000
_refine_ls_shift/su_mean 0.000
_refine_ls_structure_factor_coef Fsqd
_refine_ls_weighting_details 'w=1/[\s^2^(Fo^2^)+(0.0018P)^2^+4.2046P] where P=(Fo^2^+2Fc^2^)/3'
_refine_ls_weighting_scheme calc
_refine_ls_wR_factor_gt 0.0993
_refine_ls_wR_factor_ref 0.1125
_reflns_Friedel_coverage 0.812
_reflns_Friedel_fraction_full 0.901
_reflns_Friedel_fraction_max 0.901
_reflns_number_gt 5995
_reflns_number_total 8476
_reflns_threshold_expression 'I > 2\s(I)'
_cod_data_source_file c8qo00720a2.cif
_cod_data_source_block 1234_a
_cod_database_code 1554383
_shelx_shelxl_version_number 2014/7
_shelx_space_group_comment
;
The symmetry employed for this shelxl refinement is uniquely defined
by the following loop, which should always be used as a source of
symmetry information in preference to the above space-group names.
They are only intended as comments.
;

loop_
_space_group_symop_operation_xyz
'x, y, z'
'-x, -y, z+1/2'
'x+1/2, -y+1/2, z'
'-x+1/2, y+1/2, z+1/2'

loop_
_atom_site_label
_atom_site_type_symbol
_atom_site_fract_x
_atom_site_fract_y
_atom_site_fract_z
_atom_site_U_iso_or_equiv
_atom_site_adp_type
_atom_site_occupancy
_atom_site_site_symmetry_order
_atom_site_calc_flag
_atom_site_refinement_flags_posn
_atom_site_refinement_flags_adp
Mg1 Mg 0.30995(8) 0.34969(9) 0.42966(16) 0.0287(4) Uani 1 1 d . .
C1 C 0.3618(3) 0.5663(3) 0.3481(6) 0.0426(16) Uani 1 1 d . .
H1A H 0.3943 0.5581 0.2904 0.064 Uiso 1 1 calc R U
H1B H 0.3796 0.5793 0.4245 0.064 Uiso 1 1 calc R U
H1C H 0.3355 0.6038 0.3198 0.064 Uiso 1 1 calc R U
N1 N 0.22812(18) 0.3897(2) 0.3756(4) 0.0244(10) Uani 1 1 d . .
Mg2 Mg 0.36683(8) 0.22814(9) 0.52060(15) 0.0255(4) Uani 1 1 d . .
C2 C 0.3245(2) 0.5013(3) 0.3628(5) 0.0301(13) Uani 1 1 d . .
N2 N 0.3506(2) 0.4439(2) 0.4035(4) 0.0289(11) Uani 1 1 d . .
N3 N 0.40604(19) 0.2068(2) 0.6833(3) 0.0241(10) Uani 1 1 d . .
C3 C 0.2634(3) 0.5050(3) 0.3311(5) 0.0338(15) Uani 1 1 d . .
H3 H 0.2505 0.5482 0.3000 0.041 Uiso 1 1 calc R U
N4 N 0.38111(19) 0.1284(2) 0.4646(3) 0.0236(10) Uani 1 1 d . .
C4 C 0.2182(2) 0.4543(3) 0.3384(5) 0.0285(13) Uani 1 1 d . .
C7 C 0.4294(3) 0.4623(3) 0.5524(5) 0.0368(15) Uani 1 1 d . .
C6 C 0.4138(2) 0.4459(3) 0.4358(5) 0.0302(13) Uani 1 1 d . .
C5 C 0.1545(3) 0.4759(3) 0.3024(6) 0.0444(17) Uani 1 1 d . .
H5A H 0.1551 0.5237 0.2739 0.067 Uiso 1 1 calc R U
H5B H 0.1273 0.4724 0.3709 0.067 Uiso 1 1 calc R U
H5C H 0.1398 0.4455 0.2391 0.067 Uiso 1 1 calc R U
C8 C 0.4905(3) 0.4605(3) 0.5838(6) 0.0472(17) Uani 1 1 d . .
H8 H 0.5020 0.4716 0.6627 0.057 Uiso 1 1 calc R U
C9 C 0.5339(3) 0.4433(3) 0.5043(7) 0.0514(18) Uani 1 1 d . .
H9 H 0.5755 0.4437 0.5273 0.062 Uiso 1 1 calc R U
C10 C 0.5183(3) 0.4251(3) 0.3901(7) 0.0494(19) Uani 1 1 d . .
H10 H 0.5492 0.4119 0.3357 0.059 Uiso 1 1 calc R U
C11 C 0.4574(3) 0.4259(3) 0.3537(5) 0.0385(15) Uani 1 1 d . .
C12 C 0.4380(3) 0.4059(4) 0.2315(6) 0.061(2) Uani 1 1 d . .
H12A H 0.4157 0.4443 0.1951 0.091 Uiso 1 1 calc R U
H12B H 0.4117 0.3652 0.2356 0.091 Uiso 1 1 calc R U
H12C H 0.4740 0.3952 0.1836 0.091 Uiso 1 1 calc R U
C13 C 0.3815(3) 0.4800(3) 0.6432(5) 0.0504(18) Uani 1 1 d . .
H13A H 0.3595 0.5215 0.6179 0.076 Uiso 1 1 calc R U
H13B H 0.4011 0.4886 0.7199 0.076 Uiso 1 1 calc R U
H13C H 0.3530 0.4414 0.6508 0.076 Uiso 1 1 calc R U
C15 C 0.1426(3) 0.3438(3) 0.4897(5) 0.0333(14) Uani 1 1 d . .
C14 C 0.1759(2) 0.3446(3) 0.3847(5) 0.0264(13) Uani 1 1 d . .
C18 C 0.1128(3) 0.2552(3) 0.3054(5) 0.0421(16) Uani 1 1 d . .
H18 H 0.1027 0.2240 0.2434 0.051 Uiso 1 1 calc R U
C17 C 0.0794(3) 0.2544(3) 0.4065(6) 0.0540(19) Uani 1 1 d . .
H17 H 0.0459 0.2237 0.4137 0.065 Uiso 1 1 calc R U
C16 C 0.0941(3) 0.2984(3) 0.4995(6) 0.0457(17) Uani 1 1 d . .
H16 H 0.0707 0.2974 0.5702 0.055 Uiso 1 1 calc R U
C19 C 0.1612(2) 0.3004(3) 0.2897(5) 0.0316(14) Uani 1 1 d . .
C20 C 0.1968(3) 0.3006(3) 0.1752(5) 0.0362(15) Uani 1 1 d . .
H20 H 0.2262 0.3399 0.1782 0.043 Uiso 1 1 calc R U
C21 C 0.1565(3) 0.3105(4) 0.0668(5) 0.0563(19) Uani 1 1 d . .
H21A H 0.1820 0.3143 -0.0041 0.084 Uiso 1 1 calc R U
H21B H 0.1325 0.3528 0.0761 0.084 Uiso 1 1 calc R U
H21C H 0.1292 0.2708 0.0587 0.084 Uiso 1 1 calc R U
C22 C 0.2334(3) 0.2336(3) 0.1641(6) 0.060(2) Uani 1 1 d . .
H22A H 0.2578 0.2350 0.0914 0.090 Uiso 1 1 calc R U
H22B H 0.2055 0.1941 0.1608 0.090 Uiso 1 1 calc R U
H22C H 0.2603 0.2287 0.2328 0.090 Uiso 1 1 calc R U
C23 C 0.1587(3) 0.3901(3) 0.5942(5) 0.0405(16) Uani 1 1 d . .
H23 H 0.1865 0.4272 0.5646 0.049 Uiso 1 1 calc R U
C24 C 0.1927(4) 0.3494(4) 0.6891(6) 0.074(2) Uani 1 1 d . .
H24A H 0.2289 0.3280 0.6541 0.111 Uiso 1 1 calc R U
H24B H 0.1660 0.3134 0.7212 0.111 Uiso 1 1 calc R U
H24C H 0.2051 0.3807 0.7530 0.111 Uiso 1 1 calc R U
C25 C 0.1034(3) 0.4250(3) 0.6486(7) 0.061(2) Uani 1 1 d . .
H25A H 0.0802 0.4485 0.5863 0.091 Uiso 1 1 calc R U
H25B H 0.1168 0.4589 0.7077 0.091 Uiso 1 1 calc R U
H25C H 0.0777 0.3901 0.6868 0.091 Uiso 1 1 calc R U
C26 C 0.4574(3) 0.1372(3) 0.8361(4) 0.0348(14) Uani 1 1 d . .
H26A H 0.4806 0.0940 0.8395 0.052 Uiso 1 1 calc R U
H26B H 0.4235 0.1350 0.8924 0.052 Uiso 1 1 calc R U
H26C H 0.4840 0.1760 0.8567 0.052 Uiso 1 1 calc R U
C27 C 0.4328(2) 0.1474(3) 0.7121(4) 0.0238(12) Uani 1 1 d . .
C28 C 0.4377(2) 0.0908(3) 0.6356(4) 0.0231(12) Uani 1 1 d . .
H28 H 0.4618 0.0537 0.6645 0.028 Uiso 1 1 calc R U
C29 C 0.4128(2) 0.0804(3) 0.5233(5) 0.0239(12) Uani 1 1 d . .
C30 C 0.4205(3) 0.0093(3) 0.4710(5) 0.0400(16) Uani 1 1 d . .
H30A H 0.3814 -0.0149 0.4718 0.060 Uiso 1 1 calc R U
H30B H 0.4502 -0.0167 0.5179 0.060 Uiso 1 1 calc R U
H30C H 0.4350 0.0134 0.3891 0.060 Uiso 1 1 calc R U
C31 C 0.4005(3) 0.2601(3) 0.7706(4) 0.0271(13) Uani 1 1 d . .
C32 C 0.4478(3) 0.3065(3) 0.7886(5) 0.0336(14) Uani 1 1 d . .
C33 C 0.4398(3) 0.3595(3) 0.8707(5) 0.0420(16) Uani 1 1 d . .
H33 H 0.4720 0.3912 0.8847 0.050 Uiso 1 1 calc R U
C34 C 0.3863(3) 0.3667(3) 0.9314(5) 0.0449(17) Uani 1 1 d . .
H34 H 0.3814 0.4034 0.9865 0.054 Uiso 1 1 calc R U
C35 C 0.3395(3) 0.3205(3) 0.9125(5) 0.0429(16) Uani 1 1 d . .
H35 H 0.3024 0.3259 0.9547 0.052 Uiso 1 1 calc R U
C36 C 0.3457(3) 0.2661(3) 0.8331(4) 0.0313(14) Uani 1 1 d . .
C37 C 0.2957(3) 0.2143(3) 0.8167(5) 0.0462(17) Uani 1 1 d . .
H37A H 0.2829 0.2139 0.7335 0.069 Uiso 1 1 calc R U
H37B H 0.2610 0.2268 0.8669 0.069 Uiso 1 1 calc R U
H37C H 0.3105 0.1683 0.8390 0.069 Uiso 1 1 calc R U
C38 C 0.5068(3) 0.2997(3) 0.7209(6) 0.0463(17) Uani 1 1 d . .
H38A H 0.5266 0.2561 0.7421 0.070 Uiso 1 1 calc R U
H38B H 0.5336 0.3384 0.7410 0.070 Uiso 1 1 calc R U
H38C H 0.4983 0.3003 0.6356 0.070 Uiso 1 1 calc R U
C39 C 0.3525(2) 0.1084(2) 0.3560(5) 0.0249(12) Uani 1 1 d . .
C40 C 0.3799(3) 0.1231(3) 0.2470(5) 0.0295(14) Uani 1 1 d . .
C41 C 0.3500(3) 0.1045(3) 0.1442(5) 0.0405(16) Uani 1 1 d . .
H41 H 0.3683 0.1143 0.0697 0.049 Uiso 1 1 calc R U
C42 C 0.2940(3) 0.0719(3) 0.1475(6) 0.0456(17) Uani 1 1 d . .
H42 H 0.2743 0.0591 0.0758 0.055 Uiso 1 1 calc R U
C43 C 0.2670(3) 0.0581(3) 0.2548(6) 0.0416(16) Uani 1 1 d . .
H43 H 0.2286 0.0356 0.2562 0.050 Uiso 1 1 calc R U
C44 C 0.2942(2) 0.0762(3) 0.3604(5) 0.0300(13) Uani 1 1 d . .
C45 C 0.2621(3) 0.0640(3) 0.4770(5) 0.0403(16) Uani 1 1 d . .
H45 H 0.2926 0.0703 0.5420 0.048 Uiso 1 1 calc R U
C46 C 0.2357(4) -0.0090(4) 0.4875(7) 0.079(3) Uani 1 1 d . .
H46A H 0.2052 -0.0160 0.4254 0.118 Uiso 1 1 calc R U
H46B H 0.2167 -0.0146 0.5655 0.118 Uiso 1 1 calc R U
H46C H 0.2684 -0.0430 0.4783 0.118 Uiso 1 1 calc R U
C47 C 0.2120(3) 0.1183(4) 0.4937(6) 0.067(2) Uani 1 1 d . .
H47A H 0.2298 0.1646 0.4905 0.101 Uiso 1 1 calc R U
H47B H 0.1923 0.1114 0.5707 0.101 Uiso 1 1 calc R U
H47C H 0.1817 0.1134 0.4305 0.101 Uiso 1 1 calc R U
C48 C 0.4419(3) 0.1581(3) 0.2413(5) 0.0360(15) Uani 1 1 d . .
H48 H 0.4533 0.1736 0.3229 0.043 Uiso 1 1 calc R U
C49 C 0.4415(4) 0.2203(3) 0.1606(7) 0.072(2) Uani 1 1 d . .
H49A H 0.4816 0.2425 0.1620 0.109 Uiso 1 1 calc R U
H49B H 0.4106 0.2532 0.1879 0.109 Uiso 1 1 calc R U
H49C H 0.4319 0.2057 0.0796 0.109 Uiso 1 1 calc R U
C50 C 0.4903(3) 0.1085(4) 0.1970(9) 0.100(4) Uani 1 1 d . .
H50A H 0.4795 0.0925 0.1173 0.150 Uiso 1 1 calc R U
H50B H 0.4929 0.0688 0.2506 0.150 Uiso 1 1 calc R U
H50C H 0.5297 0.1322 0.1943 0.150 Uiso 1 1 calc R U

loop_
_atom_site_aniso_label
_atom_site_aniso_U_11
_atom_site_aniso_U_22
_atom_site_aniso_U_33
_atom_site_aniso_U_23
_atom_site_aniso_U_13
_atom_site_aniso_U_12
Mg1 0.0294(10) 0.0286(9) 0.0280(10) 0.0036(9) -0.0026(9) -0.0008(9)
C1 0.042(4) 0.033(3) 0.053(4) 0.007(3) -0.001(3) -0.011(3)
N1 0.026(3) 0.026(2) 0.021(2) 0.003(2) 0.003(2) -0.002(2)
Mg2 0.0308(11) 0.0268(9) 0.0190(9) -0.0017(8) -0.0017(9) 0.0005(9)
C2 0.038(3) 0.029(3) 0.023(3) 0.001(3) -0.005(3) -0.005(3)
N2 0.029(3) 0.031(3) 0.027(3) 0.002(2) -0.002(2) -0.001(2)
N3 0.028(3) 0.031(3) 0.014(2) 0.001(2) -0.003(2) 0.001(2)
C3 0.039(4) 0.023(3) 0.039(4) 0.012(3) -0.004(3) -0.002(3)
N4 0.029(3) 0.030(3) 0.012(2) -0.0013(19) -0.0002(19) -0.002(2)
C4 0.032(3) 0.029(3) 0.024(3) 0.005(3) -0.006(3) 0.002(3)
C7 0.030(4) 0.043(4) 0.037(4) -0.001(3) -0.003(3) -0.003(3)
C6 0.031(3) 0.024(3) 0.036(3) 0.005(3) 0.002(3) -0.005(3)
C5 0.043(4) 0.034(3) 0.057(4) 0.008(3) -0.008(3) 0.003(3)
C8 0.042(4) 0.053(4) 0.047(4) -0.001(3) -0.007(4) -0.003(4)
C9 0.034(4) 0.050(4) 0.071(5) 0.006(4) -0.005(4) -0.002(3)
C10 0.036(4) 0.034(4) 0.079(6) 0.007(3) 0.029(4) 0.001(3)
C11 0.049(4) 0.030(3) 0.037(4) 0.001(3) 0.013(3) -0.008(3)
C12 0.072(5) 0.056(4) 0.055(5) -0.009(4) 0.031(4) -0.020(4)
C13 0.050(4) 0.066(5) 0.035(4) -0.011(4) -0.003(3) -0.001(4)
C15 0.032(3) 0.032(3) 0.036(4) 0.000(3) 0.004(3) -0.003(3)
C14 0.021(3) 0.028(3) 0.030(3) 0.005(3) 0.001(2) 0.003(3)
C18 0.045(4) 0.040(4) 0.041(4) -0.012(3) 0.004(3) -0.013(3)
C17 0.048(4) 0.045(4) 0.068(5) -0.005(4) 0.013(4) -0.021(3)
C16 0.049(4) 0.047(4) 0.041(4) -0.002(3) 0.019(3) -0.015(3)
C19 0.029(3) 0.033(3) 0.033(3) -0.002(3) 0.000(3) 0.000(3)
C20 0.039(4) 0.039(3) 0.031(3) -0.003(3) 0.004(3) -0.003(3)
C21 0.058(5) 0.074(5) 0.037(4) 0.003(4) 0.002(4) 0.012(4)
C22 0.074(5) 0.071(5) 0.035(4) -0.002(4) 0.016(4) 0.028(4)
C23 0.040(4) 0.048(4) 0.033(3) -0.006(3) 0.012(3) -0.004(3)
C24 0.088(6) 0.097(6) 0.038(4) -0.008(4) -0.006(4) 0.016(5)
C25 0.054(5) 0.060(5) 0.069(5) -0.024(4) 0.019(4) -0.005(4)
C26 0.039(3) 0.043(4) 0.023(3) -0.001(3) -0.004(3) 0.003(3)
C27 0.021(3) 0.033(3) 0.018(3) 0.004(2) 0.004(2) 0.001(3)
C28 0.024(3) 0.026(3) 0.020(3) 0.006(2) 0.000(2) 0.003(2)
C29 0.027(3) 0.027(3) 0.018(3) 0.002(3) 0.004(3) 0.001(3)
C30 0.054(4) 0.026(3) 0.040(4) -0.006(3) -0.013(3) 0.008(3)
C31 0.038(3) 0.035(3) 0.008(3) -0.005(2) -0.001(3) 0.003(3)
C32 0.041(4) 0.035(3) 0.025(3) -0.007(3) -0.001(3) 0.002(3)
C33 0.052(4) 0.042(4) 0.033(3) -0.014(3) -0.002(3) 0.003(3)
C34 0.066(5) 0.043(4) 0.026(3) -0.015(3) -0.005(4) 0.015(4)
C35 0.046(4) 0.053(4) 0.030(4) -0.003(3) 0.007(3) 0.014(3)
C36 0.041(4) 0.040(3) 0.013(3) -0.001(3) 0.002(3) 0.008(3)
C37 0.039(4) 0.057(4) 0.043(4) -0.004(3) 0.015(3) -0.002(3)
C38 0.045(4) 0.044(4) 0.049(4) -0.013(3) 0.003(3) -0.006(3)
C39 0.032(3) 0.024(3) 0.018(3) -0.006(2) -0.005(3) 0.007(3)
C40 0.036(4) 0.028(3) 0.024(3) -0.004(3) 0.001(3) 0.010(3)
C41 0.057(5) 0.048(4) 0.016(3) -0.007(3) -0.001(3) 0.014(4)
C42 0.056(5) 0.048(4) 0.032(4) -0.016(3) -0.023(4) 0.010(4)
C43 0.041(4) 0.043(4) 0.041(4) -0.009(3) -0.015(3) -0.002(3)
C44 0.033(3) 0.031(3) 0.026(3) -0.005(3) -0.008(3) 0.000(3)
C45 0.036(4) 0.048(4) 0.037(4) 0.001(3) -0.005(3) -0.012(3)
C46 0.105(7) 0.069(5) 0.061(5) 0.008(4) -0.005(5) -0.049(5)
C47 0.044(4) 0.091(6) 0.066(5) 0.005(4) 0.021(4) 0.000(4)
C48 0.038(4) 0.044(4) 0.026(3) -0.001(3) 0.010(3) 0.004(3)
C49 0.097(7) 0.055(5) 0.065(5) 0.013(4) -0.001(5) -0.016(5)
C50 0.055(5) 0.051(5) 0.193(11) 0.012(6) 0.047(6) 0.010(4)

loop_
_atom_type_symbol
_atom_type_description
_atom_type_scat_dispersion_real
_atom_type_scat_dispersion_imag
_atom_type_scat_source
C C 0.0033 0.0016 'International Tables Vol C Tables 4.2.6.8 and 6.1.1.4'
H H 0.0000 0.0000 'International Tables Vol C Tables 4.2.6.8 and 6.1.1.4'
N N 0.0061 0.0033 'International Tables Vol C Tables 4.2.6.8 and 6.1.1.4'
Mg Mg 0.0486 0.0363 'International Tables Vol C Tables 4.2.6.8 and 6.1.1.4'

loop_
_geom_angle_atom_site_label_1
_geom_angle_atom_site_label_2
_geom_angle_atom_site_label_3
_geom_angle
N2 Mg1 N1 90.22(18)
N2 Mg1 Mg2 126.36(15)
N1 Mg1 Mg2 143.34(14)
C2 C1 H1A 109.5
C2 C1 H1B 109.5
H1A C1 H1B 109.5
C2 C1 H1C 109.5
H1A C1 H1C 109.5
H1B C1 H1C 109.5
C4 N1 C14 117.3(4)
C4 N1 Mg1 126.1(4)
C14 N1 Mg1 116.5(3)
N4 Mg2 N3 91.25(17)
N4 Mg2 Mg1 136.91(14)
N3 Mg2 Mg1 131.73(14)
N2 C2 C3 123.2(5)
N2 C2 C1 120.0(5)
C3 C2 C1 116.9(5)
C2 N2 C6 118.7(4)
C2 N2 Mg1 127.1(4)
C6 N2 Mg1 114.2(3)
C27 N3 C31 119.5(4)
C27 N3 Mg2 124.9(3)
C31 N3 Mg2 115.5(3)
C2 C3 C4 129.4(5)
C2 C3 H3 115.3
C4 C3 H3 115.3
C29 N4 C39 117.7(4)
C29 N4 Mg2 125.5(3)
C39 N4 Mg2 116.8(3)
N1 C4 C3 124.0(5)
N1 C4 C5 119.4(5)
C3 C4 C5 116.6(5)
C8 C7 C6 118.1(6)
C8 C7 C13 120.4(6)
C6 C7 C13 121.4(5)
C11 C6 C7 121.6(5)
C11 C6 N2 119.3(5)
C7 C6 N2 118.8(5)
C4 C5 H5A 109.5
C4 C5 H5B 109.5
H5A C5 H5B 109.5
C4 C5 H5C 109.5
H5A C5 H5C 109.5
H5B C5 H5C 109.5
C9 C8 C7 121.3(6)
C9 C8 H8 119.4
C7 C8 H8 119.4
C8 C9 C10 120.5(6)
C8 C9 H9 119.7
C10 C9 H9 119.7
C9 C10 C11 120.6(6)
C9 C10 H10 119.7
C11 C10 H10 119.7
C6 C11 C10 117.8(6)
C6 C11 C12 119.5(6)
C10 C11 C12 122.7(6)
C11 C12 H12A 109.5
C11 C12 H12B 109.5
H12A C12 H12B 109.5
C11 C12 H12C 109.5
H12A C12 H12C 109.5
H12B C12 H12C 109.5
C7 C13 H13A 109.5
C7 C13 H13B 109.5
H13A C13 H13B 109.5
C7 C13 H13C 109.5
H13A C13 H13C 109.5
H13B C13 H13C 109.5
C16 C15 C14 118.6(5)
C16 C15 C23 119.3(5)
C14 C15 C23 122.1(5)
C15 C14 C19 121.4(5)
C15 C14 N1 118.9(5)
C19 C14 N1 119.6(5)
C17 C18 C19 121.9(6)
C17 C18 H18 119.0
C19 C18 H18 119.0
C18 C17 C16 120.1(6)
C18 C17 H17 119.9
C16 C17 H17 119.9
C15 C16 C17 120.5(6)
C15 C16 H16 119.8
C17 C16 H16 119.8
C18 C19 C14 117.4(5)
C18 C19 C20 120.5(5)
C14 C19 C20 122.1(5)
C19 C20 C21 112.8(5)
C19 C20 C22 109.9(5)
C21 C20 C22 110.3(5)
C19 C20 H20 107.9
C21 C20 H20 107.9
C22 C20 H20 107.9
C20 C21 H21A 109.5
C20 C21 H21B 109.5
H21A C21 H21B 109.5
C20 C21 H21C 109.5
H21A C21 H21C 109.5
H21B C21 H21C 109.5
C20 C22 H22A 109.5
C20 C22 H22B 109.5
H22A C22 H22B 109.5
C20 C22 H22C 109.5
H22A C22 H22C 109.5
H22B C22 H22C 109.5
C25 C23 C15 112.9(5)
C25 C23 C24 109.7(6)
C15 C23 C24 110.7(5)
C25 C23 H23 107.8
C15 C23 H23 107.8
C24 C23 H23 107.8
C23 C24 H24A 109.5
C23 C24 H24B 109.5
H24A C24 H24B 109.5
C23 C24 H24C 109.5
H24A C24 H24C 109.5
H24B C24 H24C 109.5
C23 C25 H25A 109.5
C23 C25 H25B 109.5
H25A C25 H25B 109.5
C23 C25 H25C 109.5
H25A C25 H25C 109.5
H25B C25 H25C 109.5
C27 C26 H26A 109.5
C27 C26 H26B 109.5
H26A C26 H26B 109.5
C27 C26 H26C 109.5
H26A C26 H26C 109.5
H26B C26 H26C 109.5
N3 C27 C28 124.1(4)
N3 C27 C26 119.7(5)
C28 C27 C26 116.2(5)
C29 C28 C27 130.0(5)
C29 C28 H28 115.0
C27 C28 H28 115.0
N4 C29 C28 123.7(5)
N4 C29 C30 119.9(5)
C28 C29 C30 116.3(5)
C29 C30 H30A 109.5
C29 C30 H30B 109.5
H30A C30 H30B 109.5
C29 C30 H30C 109.5
H30A C30 H30C 109.5
H30B C30 H30C 109.5
C32 C31 C36 121.0(5)
C32 C31 N3 120.2(5)
C36 C31 N3 118.7(5)
C31 C32 C33 118.7(5)
C31 C32 C38 120.8(5)
C33 C32 C38 120.6(5)
C34 C33 C32 121.1(6)
C34 C33 H33 119.5
C32 C33 H33 119.5
C33 C34 C35 119.9(5)
C33 C34 H34 120.1
C35 C34 H34 120.1
C34 C35 C36 121.2(6)
C34 C35 H35 119.4
C36 C35 H35 119.4
C35 C36 C31 118.2(5)
C35 C36 C37 121.0(5)
C31 C36 C37 120.8(5)
C36 C37 H37A 109.5
C36 C37 H37B 109.5
H37A C37 H37B 109.5
C36 C37 H37C 109.5
H37A C37 H37C 109.5
H37B C37 H37C 109.5
C32 C38 H38A 109.5
C32 C38 H38B 109.5
H38A C38 H38B 109.5
C32 C38 H38C 109.5
H38A C38 H38C 109.5
H38B C38 H38C 109.5
C40 C39 C44 120.5(5)
C40 C39 N4 120.5(4)
C44 C39 N4 118.9(5)
C41 C40 C39 118.7(5)
C41 C40 C48 120.4(5)
C39 C40 C48 120.9(5)
C40 C41 C42 121.3(6)
C40 C41 H41 119.3
C42 C41 H41 119.3
C43 C42 C41 119.7(6)
C43 C42 H42 120.1
C41 C42 H42 120.1
C42 C43 C44 121.7(6)
C42 C43 H43 119.1
C44 C43 H43 119.1
C43 C44 C39 118.0(5)
C43 C44 C45 120.8(5)
C39 C44 C45 121.2(5)
C44 C45 C46 112.8(5)
C44 C45 C47 109.6(5)
C46 C45 C47 110.4(6)
C44 C45 H45 108.0
C46 C45 H45 108.0
C47 C45 H45 108.0
C45 C46 H46A 109.5
C45 C46 H46B 109.5
H46A C46 H46B 109.5
C45 C46 H46C 109.5
H46A C46 H46C 109.5
H46B C46 H46C 109.5
C45 C47 H47A 109.5
C45 C47 H47B 109.5
H47A C47 H47B 109.5
C45 C47 H47C 109.5
H47A C47 H47C 109.5
H47B C47 H47C 109.5
C49 C48 C50 108.1(6)
C49 C48 C40 112.0(5)
C50 C48 C40 111.1(5)
C49 C48 H48 108.6
C50 C48 H48 108.6
C40 C48 H48 108.6
C48 C49 H49A 109.5
C48 C49 H49B 109.5
H49A C49 H49B 109.5
C48 C49 H49C 109.5
H49A C49 H49C 109.5
H49B C49 H49C 109.5
C48 C50 H50A 109.5
C48 C50 H50B 109.5
H50A C50 H50B 109.5
C48 C50 H50C 109.5
H50A C50 H50C 109.5
H50B C50 H50C 109.5

loop_
_geom_bond_atom_site_label_1
_geom_bond_atom_site_label_2
_geom_bond_distance
Mg1 N2 2.051(4)
Mg1 N1 2.051(4)
Mg1 Mg2 2.854(2)
C1 C2 1.511(7)
C1 H1A 0.9800
C1 H1B 0.9800
C1 H1C 0.9800
N1 C4 1.336(6)
N1 C14 1.447(6)
Mg2 N4 2.054(5)
Mg2 N3 2.070(4)
C2 N2 1.332(6)
C2 C3 1.393(7)
N2 C6 1.437(7)
N3 C27 1.332(6)
N3 C31 1.430(6)
C3 C4 1.397(7)
C3 H3 0.9500
N4 C29 1.337(6)
N4 C39 1.431(6)
C4 C5 1.518(7)
C7 C8 1.390(8)
C7 C6 1.395(8)
C7 C13 1.507(8)
C6 C11 1.387(8)
C5 H5A 0.9800
C5 H5B 0.9800
C5 H5C 0.9800
C8 C9 1.351(9)
C8 H8 0.9500
C9 C10 1.379(9)
C9 H9 0.9500
C10 C11 1.401(8)
C10 H10 0.9500
C11 C12 1.494(9)
C12 H12A 0.9800
C12 H12B 0.9800
C12 H12C 0.9800
C13 H13A 0.9800
C13 H13B 0.9800
C13 H13C 0.9800
C15 C16 1.386(7)
C15 C14 1.392(7)
C15 C23 1.523(8)
C14 C19 1.408(7)
C18 C17 1.357(8)
C18 C19 1.389(8)
C18 H18 0.9500
C17 C16 1.389(8)
C17 H17 0.9500
C16 H16 0.9500
C19 C20 1.510(7)
C20 C21 1.522(8)
C20 C22 1.531(8)
C20 H20 1.0000
C21 H21A 0.9800
C21 H21B 0.9800
C21 H21C 0.9800
C22 H22A 0.9800
C22 H22B 0.9800
C22 H22C 0.9800
C23 C25 1.519(8)
C23 C24 1.525(9)
C23 H23 1.0000
C24 H24A 0.9800
C24 H24B 0.9800
C24 H24C 0.9800
C25 H25A 0.9800
C25 H25B 0.9800
C25 H25C 0.9800
C26 C27 1.512(7)
C26 H26A 0.9800
C26 H26B 0.9800
C26 H26C 0.9800
C27 C28 1.399(7)
C28 C29 1.395(7)
C28 H28 0.9500
C29 C30 1.506(7)
C30 H30A 0.9800
C30 H30B 0.9800
C30 H30C 0.9800
C31 C32 1.389(7)
C31 C36 1.401(7)
C32 C33 1.393(7)
C32 C38 1.511(8)
C33 C34 1.368(8)
C33 H33 0.9500
C34 C35 1.380(8)
C34 H34 0.9500
C35 C36 1.388(7)
C35 H35 0.9500
C36 C37 1.499(8)
C37 H37A 0.9800
C37 H37B 0.9800
C37 H37C 0.9800
C38 H38A 0.9800
C38 H38B 0.9800
C38 H38C 0.9800
C39 C40 1.398(7)
C39 C44 1.426(7)
C40 C41 1.381(8)
C40 C48 1.524(8)
C41 C42 1.384(8)
C41 H41 0.9500
C42 C43 1.375(9)
C42 H42 0.9500
C43 C44 1.378(8)
C43 H43 0.9500
C44 C45 1.511(8)
C45 C46 1.531(8)
C45 C47 1.534(9)
C45 H45 1.0000
C46 H46A 0.9800
C46 H46B 0.9800
C46 H46C 0.9800
C47 H47A 0.9800
C47 H47B 0.9800
C47 H47C 0.9800
C48 C49 1.509(8)
C48 C50 1.518(8)
C48 H48 1.0000
C49 H49A 0.9800
C49 H49B 0.9800
C49 H49C 0.9800
C50 H50A 0.9800
C50 H50B 0.9800
C50 H50C 0.9800

loop_
_geom_torsion_atom_site_label_1
_geom_torsion_atom_site_label_2
_geom_torsion_atom_site_label_3
_geom_torsion_atom_site_label_4
_geom_torsion
C3 C2 N2 C6 -178.8(5)
C1 C2 N2 C6 1.8(8)
C3 C2 N2 Mg1 -0.1(8)
C1 C2 N2 Mg1 -179.5(4)
N2 C2 C3 C4 2.7(10)
C1 C2 C3 C4 -177.9(6)
C14 N1 C4 C3 176.4(5)
Mg1 N1 C4 C3 -0.1(8)
C14 N1 C4 C5 -2.9(7)
Mg1 N1 C4 C5 -179.5(4)
C2 C3 C4 N1 -2.6(10)
C2 C3 C4 C5 176.8(6)
C8 C7 C6 C11 2.2(8)
C13 C7 C6 C11 -176.4(5)
C8 C7 C6 N2 176.6(5)
C13 C7 C6 N2 -2.0(8)
C2 N2 C6 C11 -94.9(6)
Mg1 N2 C6 C11 86.3(5)
C2 N2 C6 C7 90.6(6)
Mg1 N2 C6 C7 -88.2(5)
C6 C7 C8 C9 -0.1(9)
C13 C7 C8 C9 178.5(6)
C7 C8 C9 C10 -1.8(10)
C8 C9 C10 C11 1.7(10)
C7 C6 C11 C10 -2.4(8)
N2 C6 C11 C10 -176.7(5)
C7 C6 C11 C12 177.4(6)
N2 C6 C11 C12 3.0(8)
C9 C10 C11 C6 0.4(9)
C9 C10 C11 C12 -179.3(6)
C16 C15 C14 C19 -0.1(8)
C23 C15 C14 C19 178.7(5)
C16 C15 C14 N1 -177.5(5)
C23 C15 C14 N1 1.3(8)
C4 N1 C14 C15 -87.8(6)
Mg1 N1 C14 C15 89.1(5)
C4 N1 C14 C19 94.8(6)
Mg1 N1 C14 C19 -88.3(5)
C19 C18 C17 C16 -1.6(10)
C14 C15 C16 C17 0.4(9)
C23 C15 C16 C17 -178.5(6)
C18 C17 C16 C15 0.4(10)
C17 C18 C19 C14 1.8(9)
C17 C18 C19 C20 -179.1(6)
C15 C14 C19 C18 -0.9(8)
N1 C14 C19 C18 176.4(5)
C15 C14 C19 C20 180.0(5)
N1 C14 C19 C20 -2.7(8)
C18 C19 C20 C21 54.6(7)
C14 C19 C20 C21 -126.3(6)
C18 C19 C20 C22 -68.9(7)
C14 C19 C20 C22 110.2(6)
C16 C15 C23 C25 -46.1(8)
C14 C15 C23 C25 135.1(6)
C16 C15 C23 C24 77.3(7)
C14 C15 C23 C24 -101.5(6)
C31 N3 C27 C28 176.6(5)
Mg2 N3 C27 C28 -0.3(7)
C31 N3 C27 C26 -0.5(7)
Mg2 N3 C27 C26 -177.4(4)
N3 C27 C28 C29 -6.7(9)
C26 C27 C28 C29 170.5(5)
C39 N4 C29 C28 -173.3(5)
Mg2 N4 C29 C28 3.9(7)
C39 N4 C29 C30 3.7(7)
Mg2 N4 C29 C30 -179.1(4)
C27 C28 C29 N4 4.7(9)
C27 C28 C29 C30 -172.4(5)
C27 N3 C31 C32 85.8(6)
Mg2 N3 C31 C32 -97.0(5)
C27 N3 C31 C36 -97.0(6)
Mg2 N3 C31 C36 80.2(5)
C36 C31 C32 C33 0.1(8)
N3 C31 C32 C33 177.3(5)
C36 C31 C32 C38 -179.9(5)
N3 C31 C32 C38 -2.8(8)
C31 C32 C33 C34 -0.9(9)
C38 C32 C33 C34 179.2(6)
C32 C33 C34 C35 0.7(9)
C33 C34 C35 C36 0.4(9)
C34 C35 C36 C31 -1.2(8)
C34 C35 C36 C37 177.3(5)
C32 C31 C36 C35 0.9(8)
N3 C31 C36 C35 -176.3(5)
C32 C31 C36 C37 -177.6(5)
N3 C31 C36 C37 5.2(7)
C29 N4 C39 C40 -98.8(6)
Mg2 N4 C39 C40 83.8(5)
C29 N4 C39 C44 84.2(6)
Mg2 N4 C39 C44 -93.3(5)
C44 C39 C40 C41 -1.3(7)
N4 C39 C40 C41 -178.4(5)
C44 C39 C40 C48 179.5(5)
N4 C39 C40 C48 2.4(7)
C39 C40 C41 C42 0.0(8)
C48 C40 C41 C42 179.2(5)
C40 C41 C42 C43 0.6(9)
C41 C42 C43 C44 0.2(9)
C42 C43 C44 C39 -1.5(8)
C42 C43 C44 C45 176.7(6)
C40 C39 C44 C43 2.0(7)
N4 C39 C44 C43 179.1(5)
C40 C39 C44 C45 -176.1(5)
N4 C39 C44 C45 1.0(7)
C43 C44 C45 C46 48.0(8)
C39 C44 C45 C46 -133.9(6)
C43 C44 C45 C47 -75.4(7)
C39 C44 C45 C47 102.7(6)
C41 C40 C48 C49 52.1(7)
C39 C40 C48 C49 -128.7(6)
C41 C40 C48 C50 -68.8(8)
C39 C40 C48 C50 110.4(7)
